data_4065456
loop_
_publ_author_name
'Xu, Bao-Hua'
'Kehr, Gerald'
'Fr\"ohlich, Roland'
'Erker, Gerhard'

_publ_section_title
;
 6-Dimethylaminopentafulvene as a Lewis Base Component in Frustrated Lewis
 Pairs: Reversible Carbon--Carbon Coupling in FLP Chemistry
;
_journal_issue 19
_journal_name_full Organometallics
_journal_page_first 5080
_journal_paper_doi 10.1021/om200818x
_journal_volume 30
_journal_year 2011
_chemical_formula_sum 'C36 H21 B F15 N'
_chemical_formula_weight 763.35
_chemical_name_systematic
; 
 ? 
;
_space_group_IT_number 14
_symmetry_cell_setting monoclinic
_symmetry_space_group_name_Hall '-P 2ybc'
_symmetry_space_group_name_H-M 'P 1 21/c 1'
_atom_sites_solution_hydrogens geom
_atom_sites_solution_primary direct
_atom_sites_solution_secondary difmap
_audit_creation_method SHELXL-97
_cell_angle_alpha 90.00
_cell_angle_beta 106.833(2)
_cell_angle_gamma 90.00
_cell_formula_units_Z 4
_cell_length_a 11.4738(4)
_cell_length_b 15.1982(6)
_cell_length_c 19.6143(5)
_cell_measurement_reflns_used 5539
_cell_measurement_temperature 223(2)
_cell_measurement_theta_max 68.25
_cell_measurement_theta_min 0.88
_cell_volume 3273.81(19)
_computing_cell_refinement 'Collect (Nonius B.V., 1998)'
_computing_data_collection 'Collect (Nonius B.V., 1998)'
_computing_data_reduction 'Denzo-SMN (Otwinowski & Minor, 1997)'
_computing_molecular_graphics 'XP (BrukerAAXS, 2000)'
_computing_publication_material 'SHELXL-97 (Sheldrick, 1997)'
_computing_structure_refinement 'SHELXL-97 (Sheldrick, 1997)'
_computing_structure_solution 'SHELXS-97 (Sheldrick, 1990)'
_diffrn_ambient_temperature 223(2)
_diffrn_measured_fraction_theta_full 0.971
_diffrn_measured_fraction_theta_max 0.971
_diffrn_measurement_device_type 'Nonius KappaCCD APEXII'
_diffrn_measurement_method '\w and \f scans'
_diffrn_radiation_monochromator graphite
_diffrn_radiation_source 'fine-focus sealed tube'
_diffrn_radiation_type CuK\a
_diffrn_radiation_wavelength 1.54178
_diffrn_reflns_av_R_equivalents 0.038
_diffrn_reflns_av_sigmaI/netI 0.0237
_diffrn_reflns_limit_h_max 13
_diffrn_reflns_limit_h_min -13
_diffrn_reflns_limit_k_max 17
_diffrn_reflns_limit_k_min -17
_diffrn_reflns_limit_l_max 23
_diffrn_reflns_limit_l_min -23
_diffrn_reflns_number 25940
_diffrn_reflns_theta_full 67.03
_diffrn_reflns_theta_max 67.03
_diffrn_reflns_theta_min 4.03
_exptl_absorpt_coefficient_mu 1.336
_exptl_absorpt_correction_T_max 0.8780
_exptl_absorpt_correction_T_min 0.6900
_exptl_absorpt_correction_type multi-scan
_exptl_absorpt_process_details 'Denzo (Otwinowski, Borek, Majewski & Minor, 2003)'
_exptl_crystal_colour yellow
_exptl_crystal_density_diffrn 1.549
_exptl_crystal_density_method 'not measured'
_exptl_crystal_description plate
_exptl_crystal_F_000 1536
_exptl_crystal_size_max 0.30
_exptl_crystal_size_mid 0.20
_exptl_crystal_size_min 0.10
_refine_diff_density_max 0.259
_refine_diff_density_min -0.199
_refine_diff_density_rms 0.038
_refine_ls_extinction_method none
_refine_ls_goodness_of_fit_ref 1.009
_refine_ls_hydrogen_treatment constr
_refine_ls_matrix_type full
_refine_ls_number_parameters 482
_refine_ls_number_reflns 5680
_refine_ls_number_restraints 0
_refine_ls_restrained_S_all 1.009
_refine_ls_R_factor_all 0.0508
_refine_ls_R_factor_gt 0.0440
_refine_ls_shift/su_max 0.000
_refine_ls_shift/su_mean 0.000
_refine_ls_structure_factor_coef Fsqd
_refine_ls_weighting_details 'calc w=1/[\s^2^(Fo^2^)+(0.0622P)^2^+1.6864P] where P=(Fo^2^+2Fc^2^)/3'
_refine_ls_weighting_scheme calc
_refine_ls_wR_factor_gt 0.1172
_refine_ls_wR_factor_ref 0.1236
_reflns_number_gt 4965
_reflns_number_total 5680
_reflns_threshold_expression >2sigma(I)
_cod_data_source_file om200818x_si_004.cif
_cod_data_source_block erk5810
_cod_original_sg_symbol_H-M P21/c
_cod_database_code 4065456

loop_
_symmetry_equiv_pos_as_xyz
'x, y, z'
'-x, y+1/2, -z+1/2'
'-x, -y, -z'
'x, -y-1/2, z-1/2'

loop_
_atom_site_label
_atom_site_type_symbol
_atom_site_fract_x
_atom_site_fract_y
_atom_site_fract_z
_atom_site_U_iso_or_equiv
_atom_site_adp_type
_atom_site_occupancy
_atom_site_symmetry_multiplicity
_atom_site_calc_flag
_atom_site_refinement_flags
C1 C 0.54668(17) 0.16596(12) -0.13108(10) 0.0391(4) Uani 1 1 d .
H1 H 0.5505 0.1863 -0.0852 0.047 Uiso 1 1 calc R
C2 C 0.43251(17) 0.16007(13) -0.17423(10) 0.0404(4) Uani 1 1 d .
C3 C 0.33250(18) 0.20271(13) -0.15308(11) 0.0444(5) Uani 1 1 d .
C4 C 0.21296(18) 0.17756(15) -0.16805(11) 0.0485(5) Uani 1 1 d .
C5 C 0.1430(2) 0.24767(18) -0.14391(15) 0.0664(7) Uani 1 1 d .
H5A H 0.0798 0.2722 -0.1843 0.080 Uiso 1 1 calc R
H5B H 0.1044 0.2243 -0.1092 0.080 Uiso 1 1 calc R
C6 C 0.2311(3) 0.31284(19) -0.11219(19) 0.0824(9) Uani 1 1 d .
H6 H 0.2144 0.3651 -0.0912 0.099 Uiso 1 1 calc R
C7 C 0.3449(2) 0.28846(16) -0.11664(15) 0.0652(6) Uani 1 1 d .
H7 H 0.4173 0.3209 -0.0995 0.078 Uiso 1 1 calc R
C8 C 0.1544(2) 0.09966(17) -0.20535(12) 0.0554(6) Uani 1 1 d .
C9 C 0.0439(2) 0.1127(2) -0.26838(15) 0.0836(9) Uani 1 1 d .
H9A H 0.0638 0.0978 -0.3118 0.125 Uiso 1 1 calc R
H9B H 0.0181 0.1736 -0.2704 0.125 Uiso 1 1 calc R
H9C H -0.0215 0.0750 -0.2636 0.125 Uiso 1 1 calc R
N1 N 0.19343(18) 0.02236(14) -0.18504(10) 0.0570(5) Uani 1 1 d .
C10 C 0.1444(3) -0.0579(2) -0.22579(19) 0.0955(10) Uani 1 1 d .
H10A H 0.0562 -0.0552 -0.2413 0.143 Uiso 1 1 calc R
H10B H 0.1703 -0.1092 -0.1958 0.143 Uiso 1 1 calc R
H10C H 0.1746 -0.0621 -0.2670 0.143 Uiso 1 1 calc R
C11 C 0.2904(2) 0.00335(16) -0.12023(13) 0.0583(6) Uani 1 1 d .
H11A H 0.3114 0.0566 -0.0920 0.087 Uiso 1 1 calc R
H11B H 0.3614 -0.0180 -0.1325 0.087 Uiso 1 1 calc R
H11C H 0.2630 -0.0412 -0.0929 0.087 Uiso 1 1 calc R
C21 C 0.39746(17) 0.11748(13) -0.24596(10) 0.0429(4) Uani 1 1 d .
C22 C 0.3276(2) 0.16383(16) -0.30540(11) 0.0545(5) Uani 1 1 d .
H22 H 0.2992 0.2205 -0.2994 0.065 Uiso 1 1 calc R
C23 C 0.2997(2) 0.1272(2) -0.37309(12) 0.0673(7) Uani 1 1 d .
H23 H 0.2539 0.1599 -0.4124 0.081 Uiso 1 1 calc R
C24 C 0.3381(2) 0.04349(19) -0.38364(12) 0.0657(7) Uani 1 1 d .
C25 C 0.4041(3) -0.00326(17) -0.32490(13) 0.0641(6) Uani 1 1 d .
H25 H 0.4293 -0.0608 -0.3309 0.077 Uiso 1 1 calc R
C26 C 0.4343(2) 0.03307(14) -0.25657(11) 0.0514(5) Uani 1 1 d .
H26 H 0.4800 -0.0001 -0.2175 0.062 Uiso 1 1 calc R
C27 C 0.3140(4) 0.0053(2) -0.45752(15) 0.0998(12) Uani 1 1 d .
H27A H 0.2284 0.0118 -0.4831 0.150 Uiso 1 1 calc R
H27B H 0.3355 -0.0566 -0.4541 0.150 Uiso 1 1 calc R
H27C H 0.3626 0.0363 -0.4829 0.150 Uiso 1 1 calc R
B1 B 0.6808(2) 0.14535(15) -0.14098(11) 0.0396(5) Uani 1 1 d .
C31 C 0.67036(17) 0.15462(13) -0.22679(10) 0.0410(4) Uani 1 1 d .
F32 F 0.59848(12) 0.30022(8) -0.22578(7) 0.0581(3) Uani 1 1 d .
C32 C 0.62356(18) 0.23113(14) -0.26261(10) 0.0457(5) Uani 1 1 d .
F33 F 0.55023(14) 0.32010(10) -0.36490(8) 0.0789(4) Uani 1 1 d .
C33 C 0.5975(2) 0.24340(16) -0.33518(12) 0.0558(6) Uani 1 1 d .
F34 F 0.59023(16) 0.18490(13) -0.44773(7) 0.0872(5) Uani 1 1 d .
C34 C 0.6181(2) 0.17586(18) -0.37666(11) 0.0607(6) Uani 1 1 d .
F35 F 0.68654(19) 0.03212(12) -0.38415(8) 0.0950(6) Uani 1 1 d .
C35 C 0.6660(2) 0.09946(17) -0.34453(12) 0.0606(6) Uani 1 1 d .
F36 F 0.73208(14) 0.00932(9) -0.24704(7) 0.0678(4) Uani 1 1 d .
C36 C 0.6904(2) 0.08991(15) -0.27177(11) 0.0497(5) Uani 1 1 d .
C41 C 0.74194(17) 0.05067(13) -0.10716(10) 0.0404(4) Uani 1 1 d .
F42 F 0.92414(11) 0.08626(9) -0.13535(7) 0.0604(3) Uani 1 1 d .
C42 C 0.86059(19) 0.02922(14) -0.10651(11) 0.0479(5) Uani 1 1 d .
F43 F 1.03305(13) -0.06414(11) -0.08257(10) 0.0815(5) Uani 1 1 d .
C43 C 0.9188(2) -0.04758(16) -0.07994(13) 0.0575(6) Uani 1 1 d .
F44 F 0.91399(15) -0.18464(10) -0.02422(10) 0.0863(5) Uani 1 1 d .
C44 C 0.8593(2) -0.10889(15) -0.05052(13) 0.0588(6) Uani 1 1 d .
F45 F 0.68546(13) -0.15000(9) -0.01825(8) 0.0663(4) Uani 1 1 d .
C45 C 0.7437(2) -0.09131(14) -0.04795(11) 0.0508(5) Uani 1 1 d .
F46 F 0.57632(10) -0.00040(8) -0.06834(7) 0.0537(3) Uani 1 1 d .
C46 C 0.68863(17) -0.01274(13) -0.07525(10) 0.0424(4) Uani 1 1 d .
C51 C 0.77313(16) 0.22059(13) -0.09086(10) 0.0392(4) Uani 1 1 d .
F52 F 0.84953(11) 0.28603(8) -0.17989(6) 0.0521(3) Uani 1 1 d .
C52 C 0.84398(17) 0.28301(13) -0.11171(10) 0.0421(4) Uani 1 1 d .
F53 F 0.97981(12) 0.40416(9) -0.09203(8) 0.0646(4) Uani 1 1 d .
C53 C 0.91537(18) 0.34499(13) -0.06697(12) 0.0476(5) Uani 1 1 d .
F54 F 0.99153(13) 0.40410(10) 0.04854(8) 0.0712(4) Uani 1 1 d .
C54 C 0.92155(19) 0.34538(14) 0.00398(12) 0.0508(5) Uani 1 1 d .
F55 F 0.86528(12) 0.28014(10) 0.09869(6) 0.0673(4) Uani 1 1 d .
C55 C 0.85684(18) 0.28355(15) 0.02872(10) 0.0488(5) Uani 1 1 d .
F56 F 0.72675(11) 0.16409(8) 0.01121(6) 0.0516(3) Uani 1 1 d .
C56 C 0.78556(17) 0.22393(13) -0.01798(10) 0.0431(4) Uani 1 1 d .

loop_
_atom_site_aniso_label
_atom_site_aniso_U_11
_atom_site_aniso_U_22
_atom_site_aniso_U_33
_atom_site_aniso_U_23
_atom_site_aniso_U_13
_atom_site_aniso_U_12
C1 0.0424(10) 0.0421(10) 0.0334(9) -0.0002(8) 0.0120(8) 0.0023(8)
C2 0.0420(10) 0.0410(10) 0.0386(10) 0.0006(8) 0.0123(8) 0.0015(8)
C3 0.0427(10) 0.0448(11) 0.0460(11) 0.0004(9) 0.0130(9) 0.0052(8)
C4 0.0435(11) 0.0536(12) 0.0483(11) 0.0018(9) 0.0131(9) 0.0051(9)
C5 0.0526(13) 0.0688(16) 0.0825(17) 0.0019(13) 0.0274(12) 0.0135(12)
C6 0.0825(19) 0.0574(15) 0.118(2) -0.0190(16) 0.0456(18) 0.0117(14)
C7 0.0568(13) 0.0511(13) 0.0922(19) -0.0170(12) 0.0287(13) -0.0017(11)
C8 0.0456(11) 0.0748(16) 0.0482(12) -0.0015(11) 0.0173(9) -0.0021(11)
C9 0.0596(15) 0.122(3) 0.0582(15) 0.0047(16) -0.0003(12) -0.0116(16)
N1 0.0567(11) 0.0625(12) 0.0537(11) -0.0077(9) 0.0191(9) -0.0107(9)
C10 0.117(3) 0.079(2) 0.092(2) -0.0355(17) 0.0338(19) -0.0366(19)
C11 0.0626(14) 0.0521(13) 0.0622(14) 0.0055(11) 0.0211(11) 0.0011(11)
C21 0.0394(10) 0.0490(11) 0.0411(10) -0.0024(8) 0.0131(8) -0.0056(8)
C22 0.0493(12) 0.0659(14) 0.0444(12) 0.0037(10) 0.0075(9) -0.0012(10)
C23 0.0593(14) 0.096(2) 0.0409(12) 0.0031(12) 0.0058(10) -0.0181(14)
C24 0.0745(16) 0.0820(18) 0.0437(12) -0.0137(12) 0.0219(11) -0.0345(14)
C25 0.0859(17) 0.0562(14) 0.0604(14) -0.0149(11) 0.0373(13) -0.0218(12)
C26 0.0627(13) 0.0488(12) 0.0464(11) -0.0037(9) 0.0217(10) -0.0070(10)
C27 0.129(3) 0.122(3) 0.0534(16) -0.0306(17) 0.0344(17) -0.059(2)
B1 0.0408(11) 0.0431(12) 0.0353(11) -0.0006(9) 0.0117(9) 0.0036(9)
C31 0.0391(10) 0.0466(11) 0.0380(10) -0.0005(8) 0.0124(8) -0.0012(8)
F32 0.0658(8) 0.0499(7) 0.0543(7) 0.0047(6) 0.0105(6) 0.0097(6)
C32 0.0451(11) 0.0506(12) 0.0409(10) -0.0008(9) 0.0117(8) -0.0034(9)
F33 0.0848(10) 0.0791(10) 0.0604(8) 0.0289(7) 0.0015(7) -0.0004(8)
C33 0.0502(12) 0.0646(14) 0.0475(12) 0.0156(11) 0.0061(10) -0.0082(10)
F34 0.1021(12) 0.1225(14) 0.0346(7) 0.0079(8) 0.0162(7) -0.0217(10)
C34 0.0632(14) 0.0869(18) 0.0325(11) 0.0007(11) 0.0147(10) -0.0180(13)
F35 0.1399(16) 0.1018(12) 0.0532(8) -0.0235(8) 0.0438(9) 0.0048(11)
C35 0.0710(15) 0.0741(16) 0.0419(12) -0.0112(11) 0.0246(11) -0.0087(12)
F36 0.0968(10) 0.0570(8) 0.0531(7) -0.0069(6) 0.0271(7) 0.0162(7)
C36 0.0555(12) 0.0562(13) 0.0413(11) -0.0031(9) 0.0201(9) -0.0015(10)
C41 0.0398(10) 0.0455(11) 0.0355(9) -0.0028(8) 0.0103(8) 0.0033(8)
F42 0.0498(7) 0.0642(8) 0.0753(9) 0.0077(6) 0.0310(6) 0.0041(6)
C42 0.0450(11) 0.0509(11) 0.0497(11) 0.0016(9) 0.0168(9) 0.0038(9)
F43 0.0530(8) 0.0873(11) 0.1093(12) 0.0130(9) 0.0320(8) 0.0282(7)
C43 0.0434(11) 0.0646(14) 0.0646(14) 0.0006(11) 0.0158(10) 0.0178(10)
F44 0.0834(10) 0.0645(9) 0.1108(13) 0.0291(9) 0.0277(9) 0.0354(8)
C44 0.0580(13) 0.0494(12) 0.0659(14) 0.0076(11) 0.0130(11) 0.0186(11)
F45 0.0724(8) 0.0552(8) 0.0705(9) 0.0203(6) 0.0193(7) 0.0018(6)
C45 0.0563(12) 0.0463(11) 0.0483(12) 0.0061(9) 0.0129(10) 0.0008(10)
F46 0.0439(6) 0.0593(7) 0.0609(7) 0.0147(6) 0.0198(5) 0.0049(5)
C46 0.0389(10) 0.0485(11) 0.0387(10) 0.0013(8) 0.0097(8) 0.0050(8)
C51 0.0361(9) 0.0433(10) 0.0372(9) 0.0022(8) 0.0088(7) 0.0060(8)
F52 0.0527(7) 0.0606(7) 0.0435(6) 0.0038(5) 0.0147(5) -0.0071(6)
C52 0.0397(10) 0.0453(11) 0.0395(10) 0.0021(8) 0.0084(8) 0.0050(8)
F53 0.0620(8) 0.0535(7) 0.0754(9) 0.0003(6) 0.0153(7) -0.0142(6)
C53 0.0415(10) 0.0415(11) 0.0571(12) 0.0017(9) 0.0100(9) 0.0019(9)
F54 0.0677(8) 0.0676(9) 0.0671(9) -0.0223(7) 0.0020(7) -0.0129(7)
C54 0.0440(11) 0.0480(12) 0.0526(12) -0.0108(9) 0.0016(9) 0.0020(9)
F55 0.0658(8) 0.0929(10) 0.0384(6) -0.0145(6) 0.0075(6) -0.0019(7)
C55 0.0443(11) 0.0607(13) 0.0367(10) -0.0063(9) 0.0046(8) 0.0084(10)
F56 0.0550(7) 0.0619(7) 0.0379(6) 0.0024(5) 0.0136(5) -0.0027(6)
C56 0.0402(10) 0.0490(11) 0.0396(10) 0.0019(8) 0.0107(8) 0.0050(8)

loop_
_atom_type_symbol
_atom_type_description
_atom_type_scat_dispersion_real
_atom_type_scat_dispersion_imag
_atom_type_scat_source
C C 0.0181 0.0091 'International Tables Vol C Tables 4.2.6.8 and 6.1.1.4'
H H 0.0000 0.0000 'International Tables Vol C Tables 4.2.6.8 and 6.1.1.4'
B B 0.0090 0.0039 'International Tables Vol C Tables 4.2.6.8 and 6.1.1.4'
N N 0.0311 0.0180 'International Tables Vol C Tables 4.2.6.8 and 6.1.1.4'
F F 0.0727 0.0534 'International Tables Vol C Tables 4.2.6.8 and 6.1.1.4'

loop_
_geom_angle_atom_site_label_1
_geom_angle_atom_site_label_2
_geom_angle_atom_site_label_3
_geom_angle
C2 C1 B1 133.85(17)
C2 C1 H1 113.1
B1 C1 H1 113.1
C1 C2 C3 119.31(17)
C1 C2 C21 124.79(17)
C3 C2 C21 115.79(16)
C4 C3 C7 107.49(18)
C4 C3 C2 128.87(19)
C7 C3 C2 123.38(18)
C3 C4 C8 128.59(19)
C3 C4 C5 109.3(2)
C8 C4 C5 122.03(19)
C6 C5 C4 104.8(2)
C6 C5 H5A 110.8
C4 C5 H5A 110.8
C6 C5 H5B 110.8
C4 C5 H5B 110.8
H5A C5 H5B 108.9
C7 C6 C5 110.5(2)
C7 C6 H6 124.8
C5 C6 H6 124.8
C6 C7 C3 107.9(2)
C6 C7 H7 126.1
C3 C7 H7 126.1
N1 C8 C4 121.6(2)
N1 C8 C9 120.8(2)
C4 C8 C9 117.6(2)
C8 C9 H9A 109.5
C8 C9 H9B 109.5
H9A C9 H9B 109.5
C8 C9 H9C 109.5
H9A C9 H9C 109.5
H9B C9 H9C 109.5
C8 N1 C11 124.4(2)
C8 N1 C10 123.1(2)
C11 N1 C10 112.5(2)
N1 C10 H10A 109.5
N1 C10 H10B 109.5
H10A C10 H10B 109.5
N1 C10 H10C 109.5
H10A C10 H10C 109.5
H10B C10 H10C 109.5
N1 C11 H11A 109.5
N1 C11 H11B 109.5
H11A C11 H11B 109.5
N1 C11 H11C 109.5
H11A C11 H11C 109.5
H11B C11 H11C 109.5
C26 C21 C22 117.86(19)
C26 C21 C2 122.15(18)
C22 C21 C2 119.97(19)
C23 C22 C21 120.8(2)
C23 C22 H22 119.6
C21 C22 H22 119.6
C24 C23 C22 121.1(2)
C24 C23 H23 119.4
C22 C23 H23 119.4
C25 C24 C23 118.1(2)
C25 C24 C27 120.5(3)
C23 C24 C27 121.3(3)
C24 C25 C26 121.4(2)
C24 C25 H25 119.3
C26 C25 H25 119.3
C21 C26 C25 120.6(2)
C21 C26 H26 119.7
C25 C26 H26 119.7
C24 C27 H27A 109.5
C24 C27 H27B 109.5
H27A C27 H27B 109.5
C24 C27 H27C 109.5
H27A C27 H27C 109.5
H27B C27 H27C 109.5
C1 B1 C41 115.03(16)
C1 B1 C31 108.06(15)
C41 B1 C31 112.27(15)
C1 B1 C51 104.88(15)
C41 B1 C51 103.69(15)
C31 B1 C51 112.73(16)
C32 C31 C36 112.65(18)
C32 C31 B1 119.35(17)
C36 C31 B1 127.58(18)
F32 C32 C33 115.48(19)
F32 C32 C31 119.51(17)
C33 C32 C31 125.0(2)
F33 C33 C34 120.6(2)
F33 C33 C32 120.3(2)
C34 C33 C32 119.2(2)
F34 C34 C35 120.7(2)
F34 C34 C33 120.6(2)
C35 C34 C33 118.7(2)
F35 C35 C34 119.8(2)
F35 C35 C36 120.0(2)
C34 C35 C36 120.2(2)
F36 C36 C35 114.26(19)
F36 C36 C31 121.43(18)
C35 C36 C31 124.3(2)
C46 C41 C42 112.99(18)
C46 C41 B1 126.58(17)
C42 C41 B1 120.39(17)
F42 C42 C43 116.16(18)
F42 C42 C41 119.15(18)
C43 C42 C41 124.7(2)
F43 C43 C42 121.1(2)
F43 C43 C44 119.7(2)
C42 C43 C44 119.30(19)
F44 C44 C45 120.3(2)
F44 C44 C43 120.6(2)
C45 C44 C43 119.1(2)
F45 C45 C44 119.69(19)
F45 C45 C46 120.76(19)
C44 C45 C46 119.5(2)
F46 C46 C45 115.09(18)
F46 C46 C41 120.61(17)
C45 C46 C41 124.30(18)
C52 C51 C56 112.50(17)
C52 C51 B1 128.37(17)
C56 C51 B1 119.13(17)
F52 C52 C53 114.46(17)
F52 C52 C51 120.83(17)
C53 C52 C51 124.70(18)
F53 C53 C54 119.69(19)
F53 C53 C52 120.73(19)
C54 C53 C52 119.58(19)
F54 C54 C55 120.6(2)
F54 C54 C53 120.6(2)
C55 C54 C53 118.79(19)
F55 C55 C54 120.00(19)
F55 C55 C56 120.4(2)
C54 C55 C56 119.61(19)
F56 C56 C55 115.69(17)
F56 C56 C51 119.53(17)
C55 C56 C51 124.76(19)

loop_
_geom_bond_atom_site_label_1
_geom_bond_atom_site_label_2
_geom_bond_distance
C1 C2 1.341(3)
C1 B1 1.637(3)
C1 H1 0.9400
C2 C3 1.478(3)
C2 C21 1.494(3)
C3 C4 1.371(3)
C3 C7 1.473(3)
C4 C8 1.450(3)
C4 C5 1.491(3)
C5 C6 1.423(4)
C5 H5A 0.9800
C5 H5B 0.9800
C6 C7 1.384(4)
C6 H6 0.9400
C7 H7 0.9400
C8 N1 1.279(3)
C8 C9 1.506(3)
C9 H9A 0.9700
C9 H9B 0.9700
C9 H9C 0.9700
N1 C11 1.455(3)
N1 C10 1.478(3)
C10 H10A 0.9700
C10 H10B 0.9700
C10 H10C 0.9700
C11 H11A 0.9700
C11 H11B 0.9700
C11 H11C 0.9700
C21 C26 1.385(3)
C21 C22 1.399(3)
C22 C23 1.389(3)
C22 H22 0.9400
C23 C24 1.381(4)
C23 H23 0.9400
C24 C25 1.379(4)
C24 C27 1.510(3)
C25 C26 1.397(3)
C25 H25 0.9400
C26 H26 0.9400
C27 H27A 0.9700
C27 H27B 0.9700
C27 H27C 0.9700
B1 C41 1.653(3)
B1 C31 1.658(3)
B1 C51 1.671(3)
C31 C32 1.384(3)
C31 C36 1.384(3)
F32 C32 1.352(2)
C32 C33 1.380(3)
F33 C33 1.345(3)
C33 C34 1.372(4)
F34 C34 1.344(2)
C34 C35 1.359(4)
F35 C35 1.346(3)
C35 C36 1.380(3)
F36 C36 1.353(3)
C41 C46 1.384(3)
C41 C42 1.396(3)
F42 C42 1.357(2)
C42 C43 1.371(3)
F43 C43 1.350(3)
C43 C44 1.377(4)
F44 C44 1.341(3)
C44 C45 1.368(3)
F45 C45 1.344(2)
C45 C46 1.384(3)
F46 C46 1.347(2)
C51 C52 1.386(3)
C51 C56 1.396(3)
F52 C52 1.358(2)
C52 C53 1.383(3)
F53 C53 1.345(2)
C53 C54 1.373(3)
F54 C54 1.341(2)
C54 C55 1.371(3)
F55 C55 1.349(2)
C55 C56 1.377(3)
F56 C56 1.354(2)

loop_
_geom_torsion_atom_site_label_1
_geom_torsion_atom_site_label_2
_geom_torsion_atom_site_label_3
_geom_torsion_atom_site_label_4
_geom_torsion
B1 C1 C2 C3 -166.5(2)
B1 C1 C2 C21 9.6(3)
C1 C2 C3 C4 -148.7(2)
C21 C2 C3 C4 34.9(3)
C1 C2 C3 C7 38.0(3)
C21 C2 C3 C7 -138.4(2)
C7 C3 C4 C8 177.9(2)
C2 C3 C4 C8 3.8(4)
C7 C3 C4 C5 1.9(3)
C2 C3 C4 C5 -172.3(2)
C3 C4 C5 C6 -1.9(3)
C8 C4 C5 C6 -178.2(2)
C4 C5 C6 C7 1.1(4)
C5 C6 C7 C3 0.0(4)
C4 C3 C7 C6 -1.2(3)
C2 C3 C7 C6 173.4(2)
C3 C4 C8 N1 55.7(3)
C5 C4 C8 N1 -128.7(2)
C3 C4 C8 C9 -125.5(3)
C5 C4 C8 C9 50.1(3)
C4 C8 N1 C11 6.1(3)
C9 C8 N1 C11 -172.6(2)
C4 C8 N1 C10 -173.5(2)
C9 C8 N1 C10 7.8(4)
C1 C2 C21 C26 51.6(3)
C3 C2 C21 C26 -132.2(2)
C1 C2 C21 C22 -126.9(2)
C3 C2 C21 C22 49.3(3)
C26 C21 C22 C23 -2.1(3)
C2 C21 C22 C23 176.5(2)
C21 C22 C23 C24 1.2(4)
C22 C23 C24 C25 0.6(4)
C22 C23 C24 C27 -176.5(2)
C23 C24 C25 C26 -1.5(4)
C27 C24 C25 C26 175.7(2)
C22 C21 C26 C25 1.2(3)
C2 C21 C26 C25 -177.3(2)
C24 C25 C26 C21 0.5(4)
C2 C1 B1 C41 -101.1(2)
C2 C1 B1 C31 25.2(3)
C2 C1 B1 C51 145.7(2)
C1 B1 C31 C32 53.5(2)
C41 B1 C31 C32 -178.55(17)
C51 B1 C31 C32 -61.9(2)
C1 B1 C31 C36 -118.4(2)
C41 B1 C31 C36 9.5(3)
C51 B1 C31 C36 126.2(2)
C36 C31 C32 F32 179.61(18)
B1 C31 C32 F32 6.5(3)
C36 C31 C32 C33 0.7(3)
B1 C31 C32 C33 -172.42(19)
F32 C32 C33 F33 -0.1(3)
C31 C32 C33 F33 178.91(19)
F32 C32 C33 C34 -178.75(19)
C31 C32 C33 C34 0.2(3)
F33 C33 C34 F34 -0.6(3)
C32 C33 C34 F34 178.0(2)
F33 C33 C34 C35 179.9(2)
C32 C33 C34 C35 -1.4(3)
F34 C34 C35 F35 0.3(4)
C33 C34 C35 F35 179.7(2)
F34 C34 C35 C36 -177.8(2)
C33 C34 C35 C36 1.6(4)
F35 C35 C36 F36 -1.3(3)
C34 C35 C36 F36 176.8(2)
F35 C35 C36 C31 -178.8(2)
C34 C35 C36 C31 -0.7(4)
C32 C31 C36 F36 -177.73(19)
B1 C31 C36 F36 -5.3(3)
C32 C31 C36 C35 -0.5(3)
B1 C31 C36 C35 171.9(2)
C1 B1 C41 C46 3.3(3)
C31 B1 C41 C46 -120.8(2)
C51 B1 C41 C46 117.2(2)
C1 B1 C41 C42 -174.21(17)
C31 B1 C41 C42 61.7(2)
C51 B1 C41 C42 -60.3(2)
C46 C41 C42 F42 -179.21(18)
B1 C41 C42 F42 -1.4(3)
C46 C41 C42 C43 2.4(3)
B1 C41 C42 C43 -179.8(2)
F42 C42 C43 F43 0.3(3)
C41 C42 C43 F43 178.7(2)
F42 C42 C43 C44 -179.4(2)
C41 C42 C43 C44 -0.9(4)
F43 C43 C44 F44 0.3(4)
C42 C43 C44 F44 179.9(2)
F43 C43 C44 C45 179.8(2)
C42 C43 C44 C45 -0.6(4)
F44 C44 C45 F45 0.7(4)
C43 C44 C45 F45 -178.9(2)
F44 C44 C45 C46 179.9(2)
C43 C44 C45 C46 0.4(4)
F45 C45 C46 F46 1.1(3)
C44 C45 C46 F46 -178.1(2)
F45 C45 C46 C41 -179.43(19)
C44 C45 C46 C41 1.3(3)
C42 C41 C46 F46 176.84(17)
B1 C41 C46 F46 -0.8(3)
C42 C41 C46 C45 -2.6(3)
B1 C41 C46 C45 179.73(19)
C1 B1 C51 C52 -121.6(2)
C41 B1 C51 C52 117.4(2)
C31 B1 C51 C52 -4.3(3)
C1 B1 C51 C56 59.2(2)
C41 B1 C51 C56 -61.9(2)
C31 B1 C51 C56 176.48(16)
C56 C51 C52 F52 175.85(16)
B1 C51 C52 F52 -3.4(3)
C56 C51 C52 C53 -2.8(3)
B1 C51 C52 C53 177.89(18)
F52 C52 C53 F53 2.4(3)
C51 C52 C53 F53 -178.89(18)
F52 C52 C53 C54 -176.87(17)
C51 C52 C53 C54 1.9(3)
F53 C53 C54 F54 -0.2(3)
C52 C53 C54 F54 179.06(18)
F53 C53 C54 C55 -178.88(18)
C52 C53 C54 C55 0.4(3)
F54 C54 C55 F55 -1.5(3)
C53 C54 C55 F55 177.24(18)
F54 C54 C55 C56 179.98(18)
C53 C54 C55 C56 -1.3(3)
F55 C55 C56 F56 0.2(3)
C54 C55 C56 F56 178.71(17)
F55 C55 C56 C51 -178.38(18)
C54 C55 C56 C51 0.2(3)
C52 C51 C56 F56 -176.69(16)
B1 C51 C56 F56 2.7(3)
C52 C51 C56 C55 1.8(3)
B1 C51 C56 C55 -178.84(18)
